data_7244320
loop_
_publ_author_name
'Li, Feize'
'Mei, Lei'
'Peng, Haiyue'
'Hu, Kongqiu'
'Chai, Zhifang'
'Liu, Ning'

_publ_section_title
;
 Impact of the proximity effect on uranyl coordination of conformationally
 variable weakly-bonded cucurbit[6]uril-bipyridinium pseudorotaxane
;
_journal_issue 10
_journal_name_full CrystEngComm
_journal_page_first 1955
_journal_page_last 1965
_journal_paper_doi 10.1039/D1CE01330K
_journal_volume 24
_journal_year 2022
_chemical_formula_moiety 'C18 H25 N2 O20 S2 U2, C36 H36 N24 O12, 4(H2 O), 4(O)'
_chemical_formula_sum 'C54 H69 N26 O40 S2 U2'
_chemical_formula_weight 2262.53
_space_group_crystal_system triclinic
_space_group_IT_number 2
_space_group_name_Hall '-P 1'
_space_group_name_H-M_alt 'P -1'
_atom_sites_solution_hydrogens mixed
_audit_creation_date 2021-08-27
_audit_creation_method
;
Olex2 1.3
(compiled 2020.11.12 svn.r5f609507 for OlexSys, GUI svn.r6272)
;
_audit_update_record
;
2022-01-12 deposited with the CCDC.	2022-01-29 downloaded from the CCDC.
;
_cell_angle_alpha 105.650(2)
_cell_angle_beta 95.320(2)
_cell_angle_gamma 113.732(2)
_cell_formula_units_Z 1
_cell_length_a 12.4914(7)
_cell_length_b 13.5836(7)
_cell_length_c 13.6906(6)
_cell_measurement_reflns_used 7925
_cell_measurement_temperature 292.26
_cell_measurement_theta_max 32.21
_cell_measurement_theta_min 2.92
_cell_volume 1993.62(18)
_computing_cell_refinement 'SAINT V8.38A (Bruker, 2018)'
_computing_data_reduction 'SAINT V8.38A (Bruker, 2018)'
_computing_molecular_graphics 'Olex2 1.3 (Dolomanov et al., 2009)'
_computing_publication_material 'Olex2 1.3 (Dolomanov et al., 2009)'
_computing_structure_refinement 'SHELXL 2014/7 (Sheldrick, 2015)'
_computing_structure_solution 'SHELXT 2014/5 (Sheldrick, 2014)'
_diffrn_ambient_temperature 292.26
_diffrn_measured_fraction_theta_full 0.943
_diffrn_measured_fraction_theta_max 0.943
_diffrn_measurement_device_type 'Bruker APEX-II CCD'
_diffrn_measurement_method '\f and \w scans'
_diffrn_radiation_type MoK\a
_diffrn_radiation_wavelength 0.71073
_diffrn_reflns_av_R_equivalents 0.0510
_diffrn_reflns_av_unetI/netI 0.0733
_diffrn_reflns_Laue_measured_fraction_full 0.943
_diffrn_reflns_Laue_measured_fraction_max 0.943
_diffrn_reflns_limit_h_max 14
_diffrn_reflns_limit_h_min -14
_diffrn_reflns_limit_k_max 16
_diffrn_reflns_limit_k_min -16
_diffrn_reflns_limit_l_max 15
_diffrn_reflns_limit_l_min -16
_diffrn_reflns_number 14537
_diffrn_reflns_point_group_measured_fraction_full 0.943
_diffrn_reflns_point_group_measured_fraction_max 0.943
_diffrn_reflns_theta_full 24.998
_diffrn_reflns_theta_max 24.998
_diffrn_reflns_theta_min 2.923
_diffrn_source_current 30.0
_diffrn_source_power 1.5
_diffrn_source_voltage 50.0
_diffrn_standards_number 0
_exptl_absorpt_coefficient_mu 4.220
_exptl_absorpt_correction_T_max 0.7467
_exptl_absorpt_correction_T_min 0.5123
_exptl_absorpt_correction_type multi-scan
_exptl_absorpt_process_details
'SADABS-2016/2 (Bruker,2016/2) was used for absorption correction. wR2(int) was 0.0930 before and 0.0570 after correction. The Ratio of minimum to maximum transmission is 0.6861. The \l/2 correction factor is Not present.'
_exptl_crystal_colour yellow
_exptl_crystal_colour_primary yellow
_exptl_crystal_density_diffrn 1.885
_exptl_crystal_description block
_exptl_crystal_F_000 1111
_exptl_crystal_size_max 0.4
_exptl_crystal_size_mid 0.4
_exptl_crystal_size_min 0.3
_refine_diff_density_max 2.068
_refine_diff_density_min -1.673
_refine_diff_density_rms 0.211
_refine_ls_extinction_method none
_refine_ls_goodness_of_fit_ref 1.059
_refine_ls_hydrogen_treatment constr
_refine_ls_matrix_type full
_refine_ls_number_parameters 594
_refine_ls_number_reflns 6611
_refine_ls_number_restraints 44
_refine_ls_restrained_S_all 1.063
_refine_ls_R_factor_all 0.0609
_refine_ls_R_factor_gt 0.0480
_refine_ls_shift/su_max 0.001
_refine_ls_shift/su_mean 0.000
_refine_ls_structure_factor_coef Fsqd
_refine_ls_weighting_details 'w=1/[\s^2^(Fo^2^)+(0.0797P)^2^+5.2082P] where P=(Fo^2^+2Fc^2^)/3'
_refine_ls_weighting_scheme calc
_refine_ls_wR_factor_gt 0.1267
_refine_ls_wR_factor_ref 0.1387
_reflns_Friedel_coverage 0.000
_reflns_number_gt 5629
_reflns_number_total 6611
_reflns_threshold_expression 'I > 2\s(I)'
_cod_data_source_file d1ce01330k2.cif
_cod_data_source_block URCP3
_cod_depositor_comments 'Adding full bibliography for 7244318--7244323.cif.'
_cod_database_code 7244320
_shelx_shelxl_version_number 2014/7
_shelx_space_group_comment
;
The symmetry employed for this shelxl refinement is uniquely defined
by the following loop, which should always be used as a source of
symmetry information in preference to the above space-group names.
They are only intended as comments.
;
_shelx_estimated_absorpt_t_max 0.364
_shelx_estimated_absorpt_t_min 0.283
_olex2_refinement_description
;
1. Fixed Uiso
 At 1.2 times of:
  All C(H) groups, All C(H,H) groups
 At 1.5 times of:
  All O(H,H) groups
2. Restrained distances
 C9-C10
 1.45 with sigma of 0.02
 C8-C9
 1.45 with sigma of 0.02
3. Uiso/Uaniso restraints and constraints
Uanis(C9) \\sim Ueq, Uanis(C10) \\sim Ueq, Uanis(C8) \\sim Ueq, Uanis(C7) \\sim
Ueq: with sigma of 0.02 and sigma for terminal atoms of 0.001
Uanis(O19) \\sim Ueq: with sigma of 0.01 and sigma for terminal atoms of 0.001
Uanis(O20) \\sim Ueq: with sigma of 0.05 and sigma for terminal atoms of 0.001
Uanis(O22) \\sim Ueq: with sigma of 0.1 and sigma for terminal atoms of 0.01
4. Others
 Fixed Sof: C10(0.5) C9(0.5) H9(0.5) O19(0.5) O20(0.25) O21(0.25)
5.a Free rotating group:
 O17(H17A,H17B), O18(H18A,H18B)
5.b Rotating group:
 O4(H4A,H4B), O6(H6A,H6B)
5.c Ternary CH refined with riding coordinates:
 C19(H19), C21(H21), C20(H20), C17(H17), C22(H22), C18(H18), C9(H9)
5.d Secondary CH2 refined with riding coordinates:
 C25(H25A,H25B), C23(H23A,H23B), C15(H15A,H15B), C11(H11A,H11B), C13(H13A,
 H13B), C27(H27A,H27B), C7(H7A,H7B), C8(H8A,H8B)
5.e Aromatic/amide H refined with riding coordinates:
 C3(H3), C6(H6), C5(H5), C4(H4)
;
_olex2_submission_special_instructions 'No special instructions were received'

loop_
_space_group_symop_operation_xyz
'x, y, z'
'-x, -y, -z'

loop_
_atom_site_label
_atom_site_type_symbol
_atom_site_fract_x
_atom_site_fract_y
_atom_site_fract_z
_atom_site_U_iso_or_equiv
_atom_site_adp_type
_atom_site_occupancy
_atom_site_site_symmetry_order
_atom_site_calc_flag
_atom_site_refinement_flags_posn
_atom_site_refinement_flags_adp
_atom_site_refinement_flags_occupancy
_atom_site_disorder_assembly
_atom_site_disorder_group
U1 U -0.99251(2) -1.28295(3) 0.13347(2) 0.02249(13) Uani 1 1 d . . . . .
O13 O -0.5076(6) -0.8382(7) 0.5202(6) 0.0453(17) Uani 1 1 d . . . . .
S1 S -1.16855(18) -1.5957(2) 0.02418(16) 0.0283(5) Uani 1 1 d . . . . .
O7 O -1.1423(5) -1.6487(6) -0.0751(4) 0.0295(14) Uani 1 1 d . . . . .
O8 O -1.2977(6) -1.6429(7) 0.0103(7) 0.062(2) Uani 1 1 d . . . . .
O9 O -1.1081(8) -1.6117(7) 0.1096(5) 0.060(2) Uani 1 1 d . . . . .
O5 O -1.1196(5) -1.4721(5) 0.0389(5) 0.0334(14) Uani 1 1 d . . . . .
O10 O -1.1665(7) -1.1158(8) 0.2414(8) 0.084(3) Uani 1 1 d . . . . .
O4 O -1.2002(5) -1.3208(6) 0.1402(5) 0.0312(14) Uani 1 1 d . . . . .
H4A H -1.2071 -1.2557 0.1802 0.047 Uiso 1 1 d R U . . .
H4B H -1.2359 -1.3718 0.1764 0.047 Uiso 1 1 d R U . . .
O1 O -0.9728(5) -1.3163(6) 0.2477(5) 0.0336(15) Uani 1 1 d . . . . .
O3 O -0.9858(6) -1.1081(5) 0.2423(5) 0.0363(15) Uani 1 1 d . . . . .
O15 O -0.2798(5) -0.4608(6) 0.2492(5) 0.0317(14) Uani 1 1 d . . . . .
O6 O -0.7842(6) -1.1272(6) 0.1994(6) 0.0472(18) Uani 1 1 d . . . . .
H6A H -0.7814 -1.0623 0.1970 0.071 Uiso 1 1 d R U . . .
H6B H -0.7385 -1.1400 0.1575 0.071 Uiso 1 1 d R U . . .
O2 O -1.0149(6) -1.2469(6) 0.0211(5) 0.0375(16) Uani 1 1 d . . . . .
O14 O -0.0815(6) -0.4112(6) 0.4898(6) 0.0421(17) Uani 1 1 d . . . . .
O12 O -0.6795(6) -0.8945(6) 0.2770(5) 0.0391(16) Uani 1 1 d . . . . .
N10 N -0.3256(6) -0.6404(7) 0.2527(5) 0.0267(16) Uani 1 1 d . . . . .
O16 O -0.4660(6) -0.3364(6) 0.2316(6) 0.0444(17) Uani 1 1 d . . . . .
N11 N -0.4599(6) -0.6151(7) 0.1570(5) 0.0253(16) Uani 1 1 d . . . . .
N5 N -0.4835(6) -0.8180(7) 0.2574(6) 0.0328(18) Uani 1 1 d . . . . .
N3 N -0.7467(7) -0.6937(7) 0.1714(6) 0.0338(18) Uani 1 1 d . . . . .
O11 O -0.8784(6) -0.7630(7) 0.2726(6) 0.0493(19) Uani 1 1 d . . . . .
N1 N -0.8364(6) -0.8118(7) 0.4974(6) 0.0334(18) Uani 1 1 d . . . . .
N12 N -0.5910(6) -0.5260(7) 0.1467(6) 0.0325(18) Uani 1 1 d . . . . .
N7 N -0.3169(7) -0.6964(7) 0.5989(6) 0.0352(19) Uani 1 1 d . . . . .
N4 N -0.6179(6) -0.7874(7) 0.1694(6) 0.0310(17) Uani 1 1 d . . . . .
N8 N -0.1492(6) -0.5293(7) 0.5880(6) 0.0332(18) Uani 1 1 d . . . . .
N9 N -0.1982(6) -0.6060(7) 0.4162(6) 0.0283(16) Uani 1 1 d . . . . .
C3 C -0.8844(8) -0.9025(10) 0.4089(8) 0.039(2) Uani 1 1 d . . . . .
H3 H -0.8338 -0.9231 0.3715 0.047 Uiso 1 1 calc R U . . .
N13 N -0.6665(7) -0.4191(8) 0.2387(6) 0.0365(19) Uani 1 1 d . . . . .
C19 C -0.4156(8) -0.7561(9) 0.1953(7) 0.033(2) Uani 1 1 d . . . . .
H19 H -0.3821 -0.8000 0.1503 0.040 Uiso 1 1 calc R U . . .
N6 N -0.3647(6) -0.7785(7) 0.4273(6) 0.0327(17) Uani 1 1 d . . . . .
N2 N -0.8282(6) -0.5868(7) 0.2542(6) 0.0324(18) Uani 1 1 d . . . . .
C26 C -0.3480(7) -0.5614(8) 0.2238(6) 0.0250(19) Uani 1 1 d . . . . .
C25 C -0.5040(7) -0.5563(9) 0.1029(7) 0.032(2) Uani 1 1 d . . . . .
H25A H -0.4366 -0.4873 0.1040 0.039 Uiso 1 1 calc R U . . .
H25B H -0.5398 -0.6047 0.0307 0.039 Uiso 1 1 calc R U . . .
C21 C -0.7184(7) -0.6049(9) 0.1247(7) 0.034(2) Uani 1 1 d . . . . .
H21 H -0.7552 -0.6363 0.0499 0.041 Uiso 1 1 calc R U . . .
C23 C -0.6718(9) -0.3138(9) 0.2939(7) 0.039(2) Uani 1 1 d . . . . .
H23A H -0.7398 -0.3110 0.2565 0.047 Uiso 1 1 calc R U . . .
H23B H -0.5996 -0.2492 0.2946 0.047 Uiso 1 1 calc R U . . .
C16 C -0.4089(8) -0.7791(9) 0.5144(8) 0.034(2) Uani 1 1 d . . . . .
C6 C -0.9092(9) -0.7804(8) 0.5508(8) 0.036(2) Uani 1 1 d . . . . .
H6 H -0.8758 -0.7168 0.6112 0.044 Uiso 1 1 calc R U . . .
C15 C -0.4334(9) -0.8619(9) 0.3268(8) 0.039(2) Uani 1 1 d . . . . .
H15A H -0.4988 -0.9250 0.3367 0.046 Uiso 1 1 calc R U . . .
H15B H -0.3824 -0.8915 0.2932 0.046 Uiso 1 1 calc R U . . .
C11 C -0.9102(7) -0.5566(9) 0.3125(7) 0.035(2) Uani 1 1 d . . . . .
H11A H -0.9533 -0.5300 0.2716 0.042 Uiso 1 1 calc R U . . .
H11B H -0.9689 -0.6246 0.3216 0.042 Uiso 1 1 calc R U . . .
C20 C -0.5101(7) -0.7371(8) 0.1306(7) 0.0277(19) Uani 1 1 d . . . . .
H20 H -0.5233 -0.7753 0.0558 0.033 Uiso 1 1 calc R U . . .
C13 C -0.7350(8) -0.7971(9) 0.1280(8) 0.037(2) Uani 1 1 d . . . . .
H13A H -0.7477 -0.8164 0.0530 0.045 Uiso 1 1 calc R U . . .
H13B H -0.7971 -0.8589 0.1426 0.045 Uiso 1 1 calc R U . . .
C27 C -0.2063(7) -0.6157(9) 0.3073(7) 0.033(2) Uani 1 1 d . . . . .
H27A H -0.1860 -0.6761 0.2726 0.040 Uiso 1 1 calc R U . . .
H27B H -0.1476 -0.5449 0.3027 0.040 Uiso 1 1 calc R U . . .
C2 C -1.0064(8) -0.9653(8) 0.3725(7) 0.0290(19) Uani 1 1 d . . . . .
C12 C -0.8240(7) -0.6889(8) 0.2377(7) 0.032(2) Uani 1 1 d . . . . .
C17 C -0.2022(8) -0.6501(8) 0.5702(7) 0.031(2) Uani 1 1 d . . . . .
H17 H -0.1452 -0.6716 0.6021 0.038 Uiso 1 1 calc R U . . .
C24 C -0.5632(8) -0.4185(9) 0.2079(7) 0.033(2) Uani 1 1 d . . . . .
C28 C -0.1365(7) -0.5036(10) 0.4973(7) 0.035(2) Uani 1 1 d . . . . .
C22 C -0.7708(8) -0.5267(9) 0.1864(7) 0.033(2) Uani 1 1 d . . . . .
H22 H -0.8287 -0.5187 0.1395 0.040 Uiso 1 1 calc R U . . .
C14 C -0.6019(7) -0.8377(8) 0.2394(7) 0.030(2) Uani 1 1 d . . . . .
C5 C -1.0328(9) -0.8409(9) 0.5175(8) 0.043(2) Uani 1 1 d . . . . .
H5 H -1.0826 -0.8194 0.5554 0.052 Uiso 1 1 calc R U . . .
C4 C -1.0799(8) -0.9326(9) 0.4282(8) 0.039(2) Uani 1 1 d . . . . .
H4 H -1.1628 -0.9738 0.4044 0.046 Uiso 1 1 calc R U . . .
C1 C -1.0567(8) -1.0708(9) 0.2767(8) 0.041(2) Uani 1 1 d . . . . .
C7 C -0.7050(10) -0.7424(13) 0.5339(11) 0.070(4) Uani 1 1 d . U . . .
H7A H -0.6848 -0.7133 0.6094 0.084 Uiso 1 1 calc R U . . .
H7B H -0.6663 -0.7911 0.5116 0.084 Uiso 1 1 calc R U . . .
C18 C -0.2361(8) -0.7057(9) 0.4492(7) 0.033(2) Uani 1 1 d . . . . .
H18 H -0.1925 -0.7504 0.4257 0.040 Uiso 1 1 calc R U . . .
O17 O -0.5945(8) -1.1393(9) 0.1258(8) 0.078(3) Uani 1 1 d G . . . .
H17A H -0.6157 -1.1329 0.0679 0.117 Uiso 1 1 d G U . . .
H17B H -0.5951 -1.2046 0.1093 0.117 Uiso 1 1 d G U . . .
O18 O -0.7038(9) -1.0683(12) 0.4414(10) 0.097(4) Uani 1 1 d G . . . .
H18A H -0.6840 -1.0743 0.3832 0.145 Uiso 1 1 d G U . . .
H18B H -0.7707 -1.0655 0.4365 0.145 Uiso 1 1 d G U . . .
C10 C -0.489(4) -0.544(4) 0.449(3) 0.113(13) Uani 0.5 1 d D U P . .
C9 C -0.533(2) -0.565(3) 0.539(3) 0.117(13) Uani 0.5 1 d D U P . .
H9 H -0.4851 -0.5793 0.5892 0.140 Uiso 0.5 1 calc R U P . .
C8 C -0.6574(14) -0.646(2) 0.4955(17) 0.129(7) Uani 1 1 d D U . . .
H8A H -0.6683 -0.6765 0.4206 0.155 Uiso 1 1 calc R U . . .
H8B H -0.7056 -0.6050 0.5082 0.155 Uiso 1 1 calc R U . . .
O19 O -1.138(2) -1.822(2) 0.1533(19) 0.091(6) Uani 0.5 1 d . U P . .
O20 O -1.158(4) -1.866(4) 0.249(3) 0.082(10) Uani 0.25 1 d . U P . .
O21 O -1.220(5) -1.873(5) 0.058(4) 0.108(17) Uani 0.25 1 d . . P . .
O22 O -0.3879(17) -1.0905(19) 0.2765(17) 0.191(7) Uani 1 1 d . U . . .

loop_
_atom_site_aniso_label
_atom_site_aniso_U_11
_atom_site_aniso_U_22
_atom_site_aniso_U_33
_atom_site_aniso_U_23
_atom_site_aniso_U_13
_atom_site_aniso_U_12
U1 0.02208(18) 0.0226(2) 0.01861(19) 0.00187(13) 0.00366(12) 0.00938(14)
O13 0.038(4) 0.044(5) 0.050(4) 0.016(4) 0.015(3) 0.013(3)
S1 0.0288(10) 0.0274(12) 0.0229(11) 0.0036(9) 0.0114(8) 0.0090(9)
O7 0.024(3) 0.036(4) 0.025(3) 0.004(3) 0.006(2) 0.015(3)
O8 0.038(4) 0.040(5) 0.076(6) -0.009(4) 0.033(4) 0.002(3)
O9 0.109(7) 0.053(5) 0.026(4) 0.016(4) 0.013(4) 0.044(5)
O5 0.031(3) 0.017(3) 0.036(4) -0.004(3) 0.002(3) 0.005(3)
O10 0.036(4) 0.051(6) 0.115(8) -0.040(5) -0.015(4) 0.020(4)
O4 0.027(3) 0.025(4) 0.033(3) 0.005(3) 0.007(2) 0.006(3)
O1 0.038(3) 0.048(4) 0.022(3) 0.011(3) 0.011(3) 0.025(3)
O3 0.038(3) 0.024(4) 0.044(4) -0.001(3) 0.017(3) 0.017(3)
O15 0.027(3) 0.029(4) 0.034(4) 0.013(3) 0.005(3) 0.006(3)
O6 0.031(3) 0.026(4) 0.069(5) -0.002(4) 0.017(3) 0.008(3)
O2 0.039(3) 0.046(4) 0.036(4) 0.019(3) 0.015(3) 0.021(3)
O14 0.033(3) 0.038(5) 0.047(4) 0.020(4) 0.008(3) 0.005(3)
O12 0.036(3) 0.028(4) 0.053(4) 0.016(3) 0.021(3) 0.010(3)
N10 0.020(3) 0.031(4) 0.025(4) 0.005(3) 0.003(3) 0.010(3)
O16 0.031(4) 0.041(5) 0.053(5) 0.015(4) 0.007(3) 0.011(3)
N11 0.021(3) 0.033(5) 0.021(4) 0.009(3) 0.005(3) 0.011(3)
N5 0.029(4) 0.037(5) 0.038(5) 0.015(4) 0.015(3) 0.017(4)
N3 0.032(4) 0.031(5) 0.033(4) 0.005(4) 0.008(3) 0.012(4)
O11 0.047(4) 0.049(5) 0.062(5) 0.031(4) 0.026(4) 0.021(4)
N1 0.033(4) 0.024(4) 0.030(4) 0.000(3) 0.000(3) 0.007(3)
N12 0.019(3) 0.037(5) 0.038(5) 0.012(4) 0.002(3) 0.012(3)
N7 0.037(4) 0.042(5) 0.034(4) 0.020(4) 0.011(3) 0.020(4)
N4 0.020(3) 0.022(4) 0.046(5) 0.008(4) 0.006(3) 0.007(3)
N8 0.031(4) 0.038(5) 0.032(4) 0.013(4) 0.007(3) 0.016(4)
N9 0.025(3) 0.032(5) 0.033(4) 0.015(4) 0.005(3) 0.015(3)
C3 0.036(5) 0.048(7) 0.045(6) 0.021(5) 0.021(4) 0.024(5)
N13 0.036(4) 0.041(5) 0.032(4) 0.014(4) 0.006(3) 0.015(4)
C19 0.030(5) 0.040(6) 0.035(5) 0.011(4) 0.013(4) 0.020(4)
N6 0.032(4) 0.029(5) 0.034(4) 0.006(4) 0.012(3) 0.013(3)
N2 0.027(4) 0.044(5) 0.033(4) 0.019(4) 0.009(3) 0.018(4)
C26 0.020(4) 0.032(6) 0.020(4) 0.006(4) 0.008(3) 0.011(4)
C25 0.027(4) 0.043(6) 0.028(5) 0.017(4) 0.005(4) 0.014(4)
C21 0.020(4) 0.046(6) 0.028(5) 0.012(5) 0.001(3) 0.009(4)
C23 0.055(6) 0.038(6) 0.035(5) 0.014(5) 0.015(5) 0.029(5)
C16 0.039(5) 0.033(6) 0.039(6) 0.016(5) 0.015(4) 0.021(5)
C6 0.051(6) 0.018(5) 0.035(5) 0.004(4) 0.010(4) 0.015(5)
C15 0.048(6) 0.026(6) 0.040(6) 0.013(5) 0.012(4) 0.014(5)
C11 0.022(4) 0.046(6) 0.036(5) 0.012(5) 0.000(4) 0.016(4)
C20 0.023(4) 0.036(6) 0.021(4) 0.007(4) 0.007(3) 0.012(4)
C13 0.023(4) 0.044(6) 0.035(5) 0.006(5) 0.000(4) 0.012(4)
C27 0.021(4) 0.049(6) 0.031(5) 0.012(5) 0.010(4) 0.017(4)
C2 0.032(4) 0.025(5) 0.033(5) 0.006(4) 0.011(4) 0.018(4)
C12 0.023(4) 0.032(6) 0.032(5) 0.009(4) -0.001(4) 0.006(4)
C17 0.035(5) 0.033(6) 0.036(5) 0.016(4) 0.006(4) 0.024(4)
C24 0.037(5) 0.037(6) 0.030(5) 0.013(4) 0.005(4) 0.021(5)
C28 0.020(4) 0.059(7) 0.035(5) 0.022(5) 0.009(4) 0.022(5)
C22 0.029(4) 0.048(6) 0.026(5) 0.013(4) 0.002(4) 0.021(4)
C14 0.026(4) 0.019(5) 0.035(5) -0.003(4) 0.008(4) 0.009(4)
C5 0.049(6) 0.038(6) 0.043(6) 0.004(5) 0.019(5) 0.023(5)
C4 0.027(4) 0.040(6) 0.046(6) 0.008(5) 0.011(4) 0.017(4)
C1 0.034(5) 0.040(6) 0.048(6) 0.003(5) 0.009(4) 0.021(5)
C7 0.036(6) 0.078(10) 0.071(8) -0.008(7) -0.007(5) 0.026(6)
C18 0.029(4) 0.042(6) 0.038(5) 0.020(5) 0.008(4) 0.020(4)
O17 0.055(5) 0.049(6) 0.101(8) -0.007(5) 0.022(5) 0.016(5)
O18 0.066(6) 0.088(9) 0.137(11) 0.049(9) 0.031(6) 0.027(6)
C10 0.120(19) 0.11(2) 0.102(19) 0.005(14) 0.036(15) 0.056(16)
C9 0.101(18) 0.13(2) 0.13(2) 0.074(17) 0.000(14) 0.041(15)
C8 0.060(9) 0.141(15) 0.126(14) 0.060(12) 0.005(8) -0.020(9)
O19 0.092(9) 0.088(10) 0.095(10) 0.033(8) 0.028(8) 0.039(8)
O20 0.082(10) 0.082(10) 0.082(10) 0.028(4) 0.019(3) 0.037(5)
O21 0.18(5) 0.11(4) 0.10(4) 0.07(3) 0.07(4) 0.09(4)
O22 0.162(10) 0.187(11) 0.243(12) 0.055(8) 0.014(8) 0.112(9)

loop_
_atom_type_symbol
_atom_type_description
_atom_type_scat_dispersion_real
_atom_type_scat_dispersion_imag
_atom_type_scat_source
C C 0.0033 0.0016 'International Tables Vol C Tables 4.2.6.8 and 6.1.1.4'
H H 0.0000 0.0000 'International Tables Vol C Tables 4.2.6.8 and 6.1.1.4'
N N 0.0061 0.0033 'International Tables Vol C Tables 4.2.6.8 and 6.1.1.4'
O O 0.0106 0.0060 'International Tables Vol C Tables 4.2.6.8 and 6.1.1.4'
U U -9.6767 9.6646 'International Tables Vol C Tables 4.2.6.8 and 6.1.1.4'
S S 0.1246 0.1234 'International Tables Vol C Tables 4.2.6.8 and 6.1.1.4'

loop_
_geom_angle_atom_site_label_1
_geom_angle_atom_site_label_2
_geom_angle_atom_site_label_3
_geom_angle
_geom_angle_site_symmetry_1
_geom_angle_site_symmetry_3
_geom_angle_publ_flag
O7 U1 O4 148.6(2) 2_325 . ?
O7 U1 O3 138.1(2) 2_325 . ?
O7 U1 O6 70.1(2) 2_325 . ?
O5 U1 O7 78.2(2) . 2_325 ?
O5 U1 O4 70.4(2) . . ?
O5 U1 O3 143.6(2) . . ?
O5 U1 O6 148.3(2) . . ?
O4 U1 O6 141.2(2) . . ?
O1 U1 O7 89.3(2) . 2_325 ?
O1 U1 O5 91.4(3) . . ?
O1 U1 O4 91.1(2) . . ?
O1 U1 O3 87.5(3) . . ?
O1 U1 O6 87.7(3) . . ?
O1 U1 O2 178.0(3) . . ?
O3 U1 O4 73.2(2) . . ?
O3 U1 O6 68.0(2) . . ?
O2 U1 O7 92.7(3) . 2_325 ?
O2 U1 O5 89.4(3) . . ?
O2 U1 O4 87.4(2) . . ?
O2 U1 O3 90.8(3) . . ?
O2 U1 O6 92.6(3) . . ?
O8 S1 O7 107.9(4) . . ?
O8 S1 O5 108.8(4) . . ?
O9 S1 O7 109.8(4) . . ?
O9 S1 O8 114.5(5) . . ?
O9 S1 O5 109.7(4) . . ?
O5 S1 O7 105.8(4) . . ?
S1 O7 U1 139.9(3) . 2_325 ?
S1 O5 U1 151.4(4) . . ?
U1 O4 H4A 113.1 . . ?
U1 O4 H4B 114.2 . . ?
H4A O4 H4B 100.1 . . ?
C1 O3 U1 138.9(6) . . ?
U1 O6 H6A 111.0 . . ?
U1 O6 H6B 110.3 . . ?
H6A O6 H6B 103.2 . . ?
C19 N10 C27 121.8(8) . . ?
C26 N10 C19 112.6(7) . . ?
C26 N10 C27 122.5(7) . . ?
C26 N11 C25 122.1(8) . . ?
C26 N11 C20 111.2(7) . . ?
C20 N11 C25 125.0(7) . . ?
C19 N5 C15 123.3(7) . . ?
C14 N5 C19 113.0(7) . . ?
C14 N5 C15 123.5(8) . . ?
C13 N3 C21 123.5(8) . . ?
C12 N3 C21 111.9(8) . . ?
C12 N3 C13 120.9(8) . . ?
C3 N1 C7 121.0(9) . . ?
C6 N1 C3 119.5(8) . . ?
C6 N1 C7 119.4(9) . . ?
C25 N12 C21 123.9(8) . . ?
C24 N12 C25 122.5(8) . . ?
C24 N12 C21 113.5(8) . . ?
C16 N7 C23 121.5(8) . 2_446 ?
C16 N7 C17 112.4(7) . . ?
C17 N7 C23 123.4(8) . 2_446 ?
C13 N4 C20 124.2(8) . . ?
C14 N4 C20 112.9(7) . . ?
C14 N4 C13 122.5(7) . . ?
C11 N8 C17 124.3(8) 2_446 . ?
C28 N8 C11 121.2(9) . 2_446 ?
C28 N8 C17 112.9(8) . . ?
C27 N9 C18 121.9(8) . . ?
C28 N9 C27 123.4(8) . . ?
C28 N9 C18 113.8(7) . . ?
N1 C3 H3 119.3 . . ?
N1 C3 C2 121.4(9) . . ?
C2 C3 H3 119.3 . . ?
C24 N13 C23 121.8(8) . . ?
C24 N13 C22 112.2(8) . . ?
C22 N13 C23 123.9(8) . . ?
N10 C19 H19 111.7 . . ?
N10 C19 C20 102.5(8) . . ?
N5 C19 N10 115.4(8) . . ?
N5 C19 H19 111.7 . . ?
N5 C19 C20 103.3(7) . . ?
C20 C19 H19 111.7 . . ?
C16 N6 C15 121.6(8) . . ?
C16 N6 C18 113.5(8) . . ?
C15 N6 C18 123.3(8) . . ?
C12 N2 C11 122.7(8) . . ?
C12 N2 C22 113.1(8) . . ?
C22 N2 C11 122.2(8) . . ?
O15 C26 N10 125.9(8) . . ?
O15 C26 N11 125.2(8) . . ?
N10 C26 N11 108.9(8) . . ?
N11 C25 H25A 108.8 . . ?
N11 C25 H25B 108.8 . . ?
N12 C25 N11 113.7(7) . . ?
N12 C25 H25A 108.8 . . ?
N12 C25 H25B 108.8 . . ?
H25A C25 H25B 107.7 . . ?
N3 C21 N12 115.3(7) . . ?
N3 C21 H21 111.8 . . ?
N3 C21 C22 103.2(7) . . ?
N12 C21 H21 111.8 . . ?
N12 C21 C22 102.2(8) . . ?
C22 C21 H21 111.8 . . ?
N7 C23 H23A 109.0 2_446 . ?
N7 C23 H23B 109.0 2_446 . ?
N13 C23 N7 112.8(8) . 2_446 ?
N13 C23 H23A 109.0 . . ?
N13 C23 H23B 109.0 . . ?
H23A C23 H23B 107.8 . . ?
O13 C16 N7 124.9(9) . . ?
O13 C16 N6 127.8(9) . . ?
N6 C16 N7 107.3(8) . . ?
N1 C6 H6 119.4 . . ?
N1 C6 C5 121.3(9) . . ?
C5 C6 H6 119.4 . . ?
N5 C15 H15A 108.7 . . ?
N5 C15 H15B 108.7 . . ?
N6 C15 N5 114.3(8) . . ?
N6 C15 H15A 108.7 . . ?
N6 C15 H15B 108.7 . . ?
H15A C15 H15B 107.6 . . ?
N8 C11 N2 113.5(7) 2_446 . ?
N8 C11 H11A 108.9 2_446 . ?
N8 C11 H11B 108.9 2_446 . ?
N2 C11 H11A 108.9 . . ?
N2 C11 H11B 108.9 . . ?
H11A C11 H11B 107.7 . . ?
N11 C20 N4 114.4(7) . . ?
N11 C20 C19 104.3(7) . . ?
N11 C20 H20 111.6 . . ?
N4 C20 C19 102.8(7) . . ?
N4 C20 H20 111.6 . . ?
C19 C20 H20 111.6 . . ?
N3 C13 N4 112.9(8) . . ?
N3 C13 H13A 109.0 . . ?
N3 C13 H13B 109.0 . . ?
N4 C13 H13A 109.0 . . ?
N4 C13 H13B 109.0 . . ?
H13A C13 H13B 107.8 . . ?
N10 C27 H27A 108.9 . . ?
N10 C27 H27B 108.9 . . ?
N9 C27 N10 113.3(6) . . ?
N9 C27 H27A 108.9 . . ?
N9 C27 H27B 108.9 . . ?
H27A C27 H27B 107.7 . . ?
C3 C2 C4 118.4(9) . . ?
C3 C2 C1 119.8(8) . . ?
C4 C2 C1 121.8(8) . . ?
O11 C12 N3 125.8(10) . . ?
O11 C12 N2 126.8(9) . . ?
N2 C12 N3 107.4(8) . . ?
N7 C17 H17 111.2 . . ?
N7 C17 C18 103.2(7) . . ?
N8 C17 N7 115.3(7) . . ?
N8 C17 H17 111.2 . . ?
N8 C17 C18 104.1(7) . . ?
C18 C17 H17 111.2 . . ?
O16 C24 N12 126.2(9) . . ?
O16 C24 N13 126.0(10) . . ?
N12 C24 N13 107.8(8) . . ?
O14 C28 N8 127.2(10) . . ?
O14 C28 N9 126.5(8) . . ?
N9 C28 N8 106.3(9) . . ?
N13 C22 N2 115.0(8) . . ?
N13 C22 C21 103.7(7) . . ?
N13 C22 H22 111.5 . . ?
N2 C22 C21 103.0(8) . . ?
N2 C22 H22 111.5 . . ?
C21 C22 H22 111.5 . . ?
O12 C14 N5 125.5(9) . . ?
O12 C14 N4 126.6(8) . . ?
N4 C14 N5 107.8(7) . . ?
C6 C5 H5 120.8 . . ?
C4 C5 C6 118.4(9) . . ?
C4 C5 H5 120.8 . . ?
C2 C4 H4 119.5 . . ?
C5 C4 C2 120.9(9) . . ?
C5 C4 H4 119.5 . . ?
O10 C1 O3 125.6(10) . . ?
O10 C1 C2 116.3(9) . . ?
O3 C1 C2 118.1(8) . . ?
N1 C7 H7A 108.8 . . ?
N1 C7 H7B 108.8 . . ?
H7A C7 H7B 107.7 . . ?
C8 C7 N1 113.7(11) . . ?
C8 C7 H7A 108.8 . . ?
C8 C7 H7B 108.8 . . ?
N9 C18 N6 117.1(7) . . ?
N9 C18 C17 101.9(8) . . ?
N9 C18 H18 111.4 . . ?
N6 C18 C17 102.9(7) . . ?
N6 C18 H18 111.4 . . ?
C17 C18 H18 111.4 . . ?
H17A O17 H17B 104.5 . . ?
H18A O18 H18B 109.4 . . ?
C9 C10 C10 55(2) 2_446 2_446 ?
C9 C10 C10 50(2) . 2_446 ?
C9 C10 C9 106(3) 2_446 . ?
C10 C9 C10 74(3) 2_446 . ?
C10 C9 H9 118.8 2_446 . ?
C10 C9 H9 118.8 . . ?
C10 C9 C8 114(3) 2_446 . ?
C8 C9 C10 104(3) . . ?
C8 C9 H9 118.8 . . ?
C7 C8 H8A 108.0 . . ?
C7 C8 H8B 108.0 . . ?
C9 C8 C7 117.0(19) . . ?
C9 C8 H8A 108.0 . . ?
C9 C8 H8B 108.0 . . ?
H8A C8 H8B 107.3 . . ?
O21 O19 O20 124(3) . . ?

loop_
_geom_bond_atom_site_label_1
_geom_bond_atom_site_label_2
_geom_bond_distance
_geom_bond_site_symmetry_2
_geom_bond_publ_flag
U1 O7 2.334(6) 2_325 ?
U1 O5 2.311(6) . ?
U1 O4 2.449(5) . ?
U1 O1 1.764(6) . ?
U1 O3 2.403(6) . ?
U1 O6 2.483(6) . ?
U1 O2 1.767(6) . ?
O13 C16 1.194(11) . ?
S1 O7 1.489(6) . ?
S1 O8 1.447(7) . ?
S1 O9 1.446(7) . ?
S1 O5 1.483(7) . ?
O7 U1 2.334(5) 2_325 ?
O10 C1 1.238(12) . ?
O4 H4A 0.9468 . ?
O4 H4B 0.9493 . ?
O3 C1 1.254(11) . ?
O15 C26 1.210(11) . ?
O6 H6A 0.8775 . ?
O6 H6B 0.8778 . ?
O14 C28 1.203(12) . ?
O12 C14 1.227(11) . ?
N10 C19 1.449(12) . ?
N10 C26 1.355(11) . ?
N10 C27 1.467(10) . ?
O16 C24 1.211(12) . ?
N11 C26 1.380(10) . ?
N11 C25 1.445(11) . ?
N11 C20 1.438(12) . ?
N5 C19 1.447(12) . ?
N5 C15 1.464(12) . ?
N5 C14 1.378(11) . ?
N3 C21 1.450(12) . ?
N3 C13 1.441(13) . ?
N3 C12 1.393(12) . ?
O11 C12 1.214(11) . ?
N1 C3 1.346(13) . ?
N1 C6 1.346(12) . ?
N1 C7 1.476(13) . ?
N12 C25 1.435(11) . ?
N12 C21 1.462(11) . ?
N12 C24 1.354(13) . ?
N7 C23 1.462(11) 2_446 ?
N7 C16 1.390(13) . ?
N7 C17 1.455(11) . ?
N4 C20 1.466(10) . ?
N4 C13 1.460(10) . ?
N4 C14 1.361(12) . ?
N8 C11 1.424(12) 2_446 ?
N8 C17 1.440(12) . ?
N8 C28 1.383(11) . ?
N9 C27 1.450(11) . ?
N9 C28 1.380(13) . ?
N9 C18 1.455(12) . ?
C3 H3 0.9300 . ?
C3 C2 1.372(13) . ?
N13 C23 1.457(13) . ?
N13 C24 1.391(12) . ?
N13 C22 1.441(13) . ?
C19 H19 0.9800 . ?
C19 C20 1.555(12) . ?
N6 C16 1.361(12) . ?
N6 C15 1.439(13) . ?
N6 C18 1.456(11) . ?
N2 C11 1.471(11) . ?
N2 C12 1.368(13) . ?
N2 C22 1.451(12) . ?
C25 H25A 0.9700 . ?
C25 H25B 0.9700 . ?
C21 H21 0.9800 . ?
C21 C22 1.564(14) . ?
C23 N7 1.462(11) 2_446 ?
C23 H23A 0.9700 . ?
C23 H23B 0.9700 . ?
C6 H6 0.9300 . ?
C6 C5 1.383(14) . ?
C15 H15A 0.9700 . ?
C15 H15B 0.9700 . ?
C11 N8 1.424(12) 2_446 ?
C11 H11A 0.9700 . ?
C11 H11B 0.9700 . ?
C20 H20 0.9800 . ?
C13 H13A 0.9700 . ?
C13 H13B 0.9700 . ?
C27 H27A 0.9700 . ?
C27 H27B 0.9700 . ?
C2 C4 1.376(12) . ?
C2 C1 1.509(14) . ?
C17 H17 0.9800 . ?
C17 C18 1.559(13) . ?
C22 H22 0.9800 . ?
C5 H5 0.9300 . ?
C5 C4 1.359(14) . ?
C4 H4 0.9300 . ?
C7 H7A 0.9700 . ?
C7 H7B 0.9700 . ?
C7 C8 1.47(2) . ?
C18 H18 0.9800 . ?
O17 H17A 0.8494 . ?
O17 H17B 0.8503 . ?
O18 H18A 0.8496 . ?
O18 H18B 0.8504 . ?
C10 C10 1.69(7) 2_446 ?
C10 C9 1.443(19) . ?
C10 C9 1.35(5) 2_446 ?
C9 C10 1.35(5) 2_446 ?
C9 H9 0.9800 . ?
C9 C8 1.439(19) . ?
C8 H8A 0.9700 . ?
C8 H8B 0.9700 . ?
O19 O20 1.58(5) . ?
O19 O21 1.38(6) . ?

loop_
_geom_torsion_atom_site_label_1
_geom_torsion_atom_site_label_2
_geom_torsion_atom_site_label_3
_geom_torsion_atom_site_label_4
_geom_torsion
_geom_torsion_site_symmetry_1
_geom_torsion_site_symmetry_2
_geom_torsion_site_symmetry_3
_geom_torsion_site_symmetry_4
_geom_torsion_publ_flag
U1 O3 C1 O10 -17.8(19) . . . . ?
U1 O3 C1 C2 159.1(7) . . . . ?
O7 S1 O5 U1 -120.0(8) . . . . ?
O8 S1 O7 U1 -141.5(6) . . . 2_325 ?
O8 S1 O5 U1 124.4(8) . . . . ?
O9 S1 O7 U1 -16.1(8) . . . 2_325 ?
O9 S1 O5 U1 -1.6(9) . . . . ?
O5 S1 O7 U1 102.2(6) . . . 2_325 ?
N10 C19 C20 N11 1.9(8) . . . . ?
N10 C19 C20 N4 -117.9(7) . . . . ?
N5 C19 C20 N11 122.1(8) . . . . ?
N5 C19 C20 N4 2.3(9) . . . . ?
N3 C21 C22 N13 116.6(7) . . . . ?
N3 C21 C22 N2 -3.7(9) . . . . ?
N1 C3 C2 C4 0.7(15) . . . . ?
N1 C3 C2 C1 -176.1(9) . . . . ?
N1 C6 C5 C4 -1.0(16) . . . . ?
N1 C7 C8 C9 172(3) . . . . ?
N12 C21 C22 N13 -3.5(8) . . . . ?
N12 C21 C22 N2 -123.7(7) . . . . ?
N7 C17 C18 N9 119.9(7) . . . . ?
N7 C17 C18 N6 -1.9(9) . . . . ?
N8 C17 C18 N9 -0.9(8) . . . . ?
N8 C17 C18 N6 -122.6(7) . . . . ?
C3 N1 C6 C5 1.2(14) . . . . ?
C3 N1 C7 C8 90.9(16) . . . . ?
C3 C2 C4 C5 -0.5(15) . . . . ?
C3 C2 C1 O10 -172.0(11) . . . . ?
C3 C2 C1 O3 10.8(14) . . . . ?
C19 N10 C26 O15 -169.8(8) . . . . ?
C19 N10 C26 N11 7.9(9) . . . . ?
C19 N10 C27 N9 -93.8(10) . . . . ?
C19 N5 C15 N6 82.4(12) . . . . ?
C19 N5 C14 O12 175.0(9) . . . . ?
C19 N5 C14 N4 -2.4(11) . . . . ?
C26 N10 C19 N5 -117.3(8) . . . . ?
C26 N10 C19 C20 -5.9(9) . . . . ?
C26 N10 C27 N9 107.7(9) . . . . ?
C26 N11 C25 N12 -103.7(9) . . . . ?
C26 N11 C20 N4 114.2(7) . . . . ?
C26 N11 C20 C19 2.6(9) . . . . ?
C25 N11 C26 O15 5.0(13) . . . . ?
C25 N11 C26 N10 -172.6(7) . . . . ?
C25 N11 C20 N4 -80.1(10) . . . . ?
C25 N11 C20 C19 168.3(7) . . . . ?
C25 N12 C21 N3 71.9(11) . . . . ?
C25 N12 C21 C22 -176.9(7) . . . . ?
C25 N12 C24 O16 1.3(14) . . . . ?
C25 N12 C24 N13 -178.8(7) . . . . ?
C21 N3 C13 N4 91.9(10) . . . . ?
C21 N3 C12 O11 166.4(9) . . . . ?
C21 N3 C12 N2 -12.6(10) . . . . ?
C21 N12 C25 N11 -81.9(10) . . . . ?
C21 N12 C24 O16 -174.9(9) . . . . ?
C21 N12 C24 N13 5.0(10) . . . . ?
C23 N7 C16 O13 9.4(15) 2_446 . . . ?
C23 N7 C16 N6 -170.6(8) 2_446 . . . ?
C23 N7 C17 N8 -79.2(10) 2_446 . . . ?
C23 N7 C17 C18 168.0(8) 2_446 . . . ?
C23 N13 C24 O16 8.2(14) . . . . ?
C23 N13 C24 N12 -171.7(8) . . . . ?
C23 N13 C22 N2 -77.7(11) . . . . ?
C23 N13 C22 C21 170.5(8) . . . . ?
C16 N7 C17 N8 119.3(9) . . . . ?
C16 N7 C17 C18 6.5(10) . . . . ?
C16 N6 C15 N5 105.2(10) . . . . ?
C16 N6 C18 N9 -114.1(9) . . . . ?
C16 N6 C18 C17 -3.3(10) . . . . ?
C6 N1 C3 C2 -1.1(14) . . . . ?
C6 N1 C7 C8 -85.8(17) . . . . ?
C6 C5 C4 C2 0.6(16) . . . . ?
C15 N5 C19 N10 -73.1(11) . . . . ?
C15 N5 C19 C20 175.9(8) . . . . ?
C15 N5 C14 O12 -1.1(15) . . . . ?
C15 N5 C14 N4 -178.4(8) . . . . ?
C15 N6 C16 O13 -6.2(15) . . . . ?
C15 N6 C16 N7 173.9(8) . . . . ?
C15 N6 C18 N9 79.7(12) . . . . ?
C15 N6 C18 C17 -169.5(8) . . . . ?
C11 N8 C17 N7 76.5(10) 2_446 . . . ?
C11 N8 C17 C18 -171.2(7) 2_446 . . . ?
C11 N8 C28 O14 -3.1(13) 2_446 . . . ?
C11 N8 C28 N9 176.0(7) 2_446 . . . ?
C11 N2 C12 N3 173.9(7) . . . . ?
C11 N2 C12 O11 -5.1(14) . . . . ?
C11 N2 C22 N13 80.1(10) . . . . ?
C11 N2 C22 C21 -167.7(7) . . . . ?
C20 N11 C26 O15 171.2(8) . . . . ?
C20 N11 C26 N10 -6.4(9) . . . . ?
C20 N11 C25 N12 92.0(10) . . . . ?
C20 N4 C13 N3 -82.8(11) . . . . ?
C20 N4 C14 O12 -173.2(9) . . . . ?
C20 N4 C14 N5 4.1(10) . . . . ?
C13 N3 C21 N12 -80.9(11) . . . . ?
C13 N3 C21 C22 168.6(7) . . . . ?
C13 N3 C12 O11 7.2(14) . . . . ?
C13 N3 C12 N2 -171.8(7) . . . . ?
C13 N4 C20 N11 71.4(11) . . . . ?
C13 N4 C20 C19 -176.2(8) . . . . ?
C13 N4 C14 O12 -0.9(15) . . . . ?
C13 N4 C14 N5 176.4(8) . . . . ?
C27 N10 C19 N5 82.2(10) . . . . ?
C27 N10 C19 C20 -166.4(7) . . . . ?
C27 N10 C26 O15 -9.4(13) . . . . ?
C27 N10 C26 N11 168.2(7) . . . . ?
C27 N9 C28 O14 -0.7(13) . . . . ?
C27 N9 C28 N8 -179.8(7) . . . . ?
C27 N9 C18 N6 -72.1(10) . . . . ?
C27 N9 C18 C17 176.5(6) . . . . ?
C12 N3 C21 N12 120.5(9) . . . . ?
C12 N3 C21 C22 10.0(9) . . . . ?
C12 N3 C13 N4 -111.3(9) . . . . ?
C12 N2 C11 N8 108.9(10) . . . 2_446 ?
C12 N2 C22 N13 -115.8(9) . . . . ?
C12 N2 C22 C21 -3.7(9) . . . . ?
C17 N7 C16 O13 171.3(9) . . . . ?
C17 N7 C16 N6 -8.7(10) . . . . ?
C17 N8 C28 O14 -169.4(8) . . . . ?
C17 N8 C28 N9 9.7(9) . . . . ?
C24 N12 C25 N11 102.4(10) . . . . ?
C24 N12 C21 N3 -112.0(9) . . . . ?
C24 N12 C21 C22 -0.8(9) . . . . ?
C24 N13 C23 N7 -113.0(9) . . . 2_446 ?
C24 N13 C22 N2 118.5(8) . . . . ?
C24 N13 C22 C21 6.8(9) . . . . ?
C28 N8 C17 N7 -117.7(8) . . . . ?
C28 N8 C17 C18 -5.4(9) . . . . ?
C28 N9 C27 N10 -108.0(9) . . . . ?
C28 N9 C18 N6 118.3(9) . . . . ?
C28 N9 C18 C17 7.0(9) . . . . ?
C22 N13 C23 N7 84.7(10) . . . 2_446 ?
C22 N13 C24 O16 172.4(9) . . . . ?
C22 N13 C24 N12 -7.5(10) . . . . ?
C22 N2 C11 N8 -88.6(10) . . . 2_446 ?
C22 N2 C12 N3 9.9(10) . . . . ?
C22 N2 C12 O11 -169.1(9) . . . . ?
C14 N5 C19 N10 110.8(9) . . . . ?
C14 N5 C19 C20 -0.1(11) . . . . ?
C14 N5 C15 N6 -102.0(10) . . . . ?
C14 N4 C20 N11 -116.5(8) . . . . ?
C14 N4 C20 C19 -4.0(10) . . . . ?
C14 N4 C13 N3 105.7(10) . . . . ?
C4 C2 C1 O10 11.2(16) . . . . ?
C4 C2 C1 O3 -165.9(9) . . . . ?
C1 C2 C4 C5 176.3(10) . . . . ?
C7 N1 C3 C2 -177.8(10) . . . . ?
C7 N1 C6 C5 178.0(11) . . . . ?
C18 N9 C27 N10 83.5(10) . . . . ?
C18 N9 C28 O14 168.7(8) . . . . ?
C18 N9 C28 N8 -10.4(9) . . . . ?
C18 N6 C16 O13 -172.6(10) . . . . ?
C18 N6 C16 N7 7.4(11) . . . . ?
C18 N6 C15 N5 -89.7(10) . . . . ?
C10 C10 C9 C8 111(4) 2_446 . . . ?
C10 C9 C8 C7 137(3) . . . . ?
C10 C9 C8 C7 -144(4) 2_446 . . . ?
C9 C10 C9 C10 0.003(4) 2_446 . . 2_446 ?
C9 C10 C9 C8 111(4) 2_446 . . . ?
